data_1532508
loop_
_publ_author_name
'Debnath, Sashi'
'Bedi, Anjan'
'Zade, Sanjio S.'

_publ_section_title
;
 Thienopentathiepine: a sulfur containing fused heterocycle for conjugated
 systems and their electrochemical polymerization
;
_journal_issue 44
_journal_name_full 'Polym. Chem.'
_journal_page_first 7658
_journal_paper_doi 10.1039/C5PY01133G
_journal_volume 6
_journal_year 2015
_chemical_formula_moiety 'C16 H10 S6'
_chemical_formula_sum 'C16 H10 S6'
_chemical_formula_weight 394.60
_chemical_name_systematic
;
 ? 
;
_space_group_crystal_system monoclinic
_space_group_IT_number 15
_space_group_name_Hall '-C 2yc'
_space_group_name_H-M_alt 'C 1 2/c 1'
_symmetry_space_group_name_Hall '-C 2yc'
_symmetry_space_group_name_H-M 'C 1 2/c 1'
_atom_sites_solution_hydrogens geom
_atom_sites_solution_primary iterative
_atom_sites_solution_secondary difmap
_audit_creation_date 2015-02-13
_audit_creation_method
;
  Olex2 1.2-ac2
  (compiled 2012.03.27 svn.r2268, GUI svn.r4156)
;
_audit_update_record
;
2015-02-17 deposited with the CCDC.
2015-09-24 downloaded from the CCDC.
;
_cell_angle_alpha 90.00
_cell_angle_beta 103.733(4)
_cell_angle_gamma 90.00
_cell_formula_units_Z 8
_cell_length_a 24.2039(11)
_cell_length_b 6.2548(3)
_cell_length_c 22.5250(9)
_cell_measurement_reflns_used 3126
_cell_measurement_temperature 102.26(10)
_cell_measurement_theta_max 26.3740
_cell_measurement_theta_min 2.8250
_cell_volume 3312.6(3)
_computing_cell_refinement
;
CrysAlisPro, Agilent Technologies,
Version 1.171.37.33c (release 11-04-2014 CrysAlis171 .NET)
(compiled Apr 11 2014,15:12:41)
;
_computing_data_collection
;
CrysAlisPro, Agilent Technologies,
Version 1.171.37.33c (release 11-04-2014 CrysAlis171 .NET)
(compiled Apr 11 2014,15:12:41)
;
_computing_data_reduction
;
CrysAlisPro, Agilent Technologies,
Version 1.171.37.33c (release 11-04-2014 CrysAlis171 .NET)
(compiled Apr 11 2014,15:12:41)
;
_computing_molecular_graphics
;
O. V. Dolomanov, L. J. Bourhis, R. J. Gildea, J. A. K. Howard and H. Puschmann,
OLEX2: a complete structure solution, refinement and analysis program.
J. Appl. Cryst. (2009). 42, 339-341.
;
_computing_publication_material
;
O. V. Dolomanov, L. J. Bourhis, R. J. Gildea, J. A. K. Howard and H. Puschmann,
OLEX2: a complete structure solution, refinement and analysis program.
J. Appl. Cryst. (2009). 42, 339-341.
;
_computing_structure_refinement
;
SHELXL, G.M. Sheldrick, Acta Cryst.
(2008). A64, 112-122
;
_computing_structure_solution 'J. Appl. Cryst. (2007) 40, 786-790'
_diffrn_ambient_environment N~2~
_diffrn_ambient_temperature 102.26(10)
_diffrn_detector 'CCD plate'
_diffrn_detector_area_resol_mean 7.9580
_diffrn_detector_type Eos
_diffrn_measured_fraction_theta_full 0.9876
_diffrn_measured_fraction_theta_max 0.9879
_diffrn_measurement_details
;
  1 omega  -15.00  100.00   1.0000  120.0000
omega____ theta____ kappa____ phi______ frames
    -       27.5074   77.0000  120.0000 115

  2 omega  -13.00   98.00   1.0000  120.0000
omega____ theta____ kappa____ phi______ frames
    -       27.5074   38.0000  -90.0000 111
;
_diffrn_measurement_device 'four-circle diffractometer'
_diffrn_measurement_device_type 'SuperNova, Dual, Cu at zero, Eos'
_diffrn_measurement_method '\w scans'
_diffrn_orient_matrix_UB_11 0.0296208000
_diffrn_orient_matrix_UB_12 -0.0008618000
_diffrn_orient_matrix_UB_13 0.0135531000
_diffrn_orient_matrix_UB_21 -0.0056625000
_diffrn_orient_matrix_UB_22 -0.0190046000
_diffrn_orient_matrix_UB_23 0.0289873000
_diffrn_orient_matrix_UB_31 0.0008371000
_diffrn_orient_matrix_UB_32 -0.1119198000
_diffrn_orient_matrix_UB_33 -0.0050123000
_diffrn_radiation_monochromator mirror
_diffrn_radiation_probe x-ray
_diffrn_radiation_type 'Mo K\a'
_diffrn_radiation_wavelength 0.71073
_diffrn_reflns_av_R_equivalents 0.0168
_diffrn_reflns_av_unetI/netI 0.0244
_diffrn_reflns_limit_h_max 30
_diffrn_reflns_limit_h_min -18
_diffrn_reflns_limit_k_max 7
_diffrn_reflns_limit_k_min -3
_diffrn_reflns_limit_l_max 28
_diffrn_reflns_limit_l_min -24
_diffrn_reflns_number 5198
_diffrn_reflns_theta_full 26.37
_diffrn_reflns_theta_max 26.37
_diffrn_reflns_theta_min 2.22
_diffrn_source 'SuperNova (Mo) X-ray Source'
_exptl_absorpt_coefficient_mu 0.817
_exptl_absorpt_correction_T_max 1.00000
_exptl_absorpt_correction_T_min 0.63834
_exptl_absorpt_correction_type multi-scan
_exptl_absorpt_process_details
;
CrysAlisPro, Agilent Technologies,
Version 1.171.37.33c (release 11-04-2014 CrysAlis171 .NET)
(compiled Apr 11 2014,15:12:41)
Empirical absorption correction using spherical harmonics,
 implemented in SCALE3 ABSPACK scaling algorithm.
;
_exptl_crystal_colour yellow
_exptl_crystal_density_diffrn 1.582
_exptl_crystal_density_method 'not measured'
_exptl_crystal_F_000 1616
_exptl_crystal_size_max 0.546
_exptl_crystal_size_mid 0.351
_exptl_crystal_size_min 0.232
_refine_diff_density_max 0.527
_refine_diff_density_min -0.279
_refine_diff_density_rms 0.067
_refine_ls_extinction_method none
_refine_ls_goodness_of_fit_ref 0.996
_refine_ls_hydrogen_treatment mixed
_refine_ls_matrix_type full
_refine_ls_number_parameters 199
_refine_ls_number_reflns 3341
_refine_ls_number_restraints 0
_refine_ls_restrained_S_all 0.996
_refine_ls_R_factor_all 0.0402
_refine_ls_R_factor_gt 0.0362
_refine_ls_shift/su_max 0.015
_refine_ls_shift/su_mean 0.003
_refine_ls_structure_factor_coef Fsqd
_refine_ls_weighting_details 'calc w=1/[\s^2^(Fo^2^)+(0.0661P)^2^+3.0407P] where P=(Fo^2^+2Fc^2^)/3'
_refine_ls_weighting_scheme calc
_refine_ls_wR_factor_gt 0.1009
_refine_ls_wR_factor_ref 0.1040
_reflns_number_gt 2997
_reflns_number_total 3341
_reflns_threshold_expression >2sigma(I)
_cod_data_source_file c5py01133g2.cif
_cod_data_source_block c4s4o2
_cod_depositor_comments 'Adding full bibliography for 1532507--1532510.cif.'
_cod_original_cell_volume 3312.6(2)
_cod_database_code 1532508
_chemical_oxdiff_formula 'C16 H10 S6'
_reflns_odcompleteness_completeness 99.9
_reflns_odcompleteness_iscentric 1
_reflns_odcompleteness_theta 26.32

loop_
_space_group_symop_id
_space_group_symop_operation_xyz
1 'x, y, z'
2 '-x, y, -z+1/2'
3 'x+1/2, y+1/2, z'
4 '-x+1/2, y+1/2, -z+1/2'
5 '-x, -y, -z'
6 'x, -y, z-1/2'
7 '-x+1/2, -y+1/2, -z'
8 'x+1/2, -y+1/2, z-1/2'

loop_
_atom_site_label
_atom_site_type_symbol
_atom_site_fract_x
_atom_site_fract_y
_atom_site_fract_z
_atom_site_U_iso_or_equiv
_atom_site_adp_type
_atom_site_occupancy
_atom_site_symmetry_multiplicity
_atom_site_calc_flag
_atom_site_refinement_flags
S1 S 0.57744(2) 0.59706(10) 0.23997(2) 0.03998(16) Uani 1 1 d .
S2 S 0.73075(2) 0.24649(9) 0.30330(2) 0.03715(15) Uani 1 1 d .
S3 S 0.71389(3) -0.04571(10) 0.33583(3) 0.04536(17) Uani 1 1 d .
S4 S 0.73087(3) -0.00540(11) 0.42878(3) 0.05223(19) Uani 1 1 d .
S5 S 0.66345(3) 0.16855(10) 0.44259(3) 0.04652(17) Uani 1 1 d .
S6 S 0.67995(2) 0.47345(9) 0.41821(2) 0.03907(16) Uani 1 1 d .
C1 C 0.54581(11) 0.6760(5) 0.40039(11) 0.0557(7) Uani 1 1 d .
H1 H 0.5563 0.5416 0.4169 0.067 Uiso 1 1 calc R
C2 C 0.51201(13) 0.8098(7) 0.42696(14) 0.0763(10) Uani 1 1 d .
H2 H 0.5002 0.7650 0.4614 0.092 Uiso 1 1 calc R
C3 C 0.49623(13) 1.0085(7) 0.40194(17) 0.0816(12) Uani 1 1 d .
H3 H 0.4736 1.0969 0.4194 0.098 Uiso 1 1 calc R
C4 C 0.51358(12) 1.0756(6) 0.35197(16) 0.0723(9) Uani 1 1 d .
H4 H 0.5027 1.2098 0.3355 0.087 Uiso 1 1 calc R
C5 C 0.54705(10) 0.9467(4) 0.32559(12) 0.0518(6) Uani 1 1 d .
H5 H 0.5589 0.9946 0.2915 0.062 Uiso 1 1 calc R
C6 C 0.56351(9) 0.7441(4) 0.34964(10) 0.0404(5) Uani 1 1 d .
C7 C 0.59744(9) 0.6062(3) 0.31859(9) 0.0350(4) Uani 1 1 d .
C8 C 0.64484(9) 0.4832(3) 0.34012(9) 0.0324(4) Uani 1 1 d .
C9 C 0.66528(8) 0.3827(3) 0.29191(9) 0.0311(4) Uani 1 1 d .
C10 C 0.63232(9) 0.4270(3) 0.23493(9) 0.0336(4) Uani 1 1 d .
C11 C 0.63620(9) 0.3592(3) 0.17318(9) 0.0338(4) Uani 1 1 d .
C12 C 0.65246(9) 0.1544(4) 0.16095(10) 0.0385(5) Uani 1 1 d .
H12 H 0.6609 0.0540 0.1923 0.046 Uiso 1 1 calc R
C13 C 0.65620(10) 0.0979(4) 0.10262(10) 0.0444(5) Uani 1 1 d .
H13 H 0.6684 -0.0383 0.0951 0.053 Uiso 1 1 calc R
C14 C 0.64178(11) 0.2436(4) 0.05567(10) 0.0478(6) Uani 1 1 d .
H14 H 0.6438 0.2053 0.0163 0.057 Uiso 1 1 calc R
C15 C 0.62438(12) 0.4460(4) 0.06691(11) 0.0509(6) Uani 1 1 d .
H15 H 0.6144 0.5438 0.0350 0.061 Uiso 1 1 calc R
C16 C 0.62169(11) 0.5046(4) 0.12522(10) 0.0431(5) Uani 1 1 d .
H16 H 0.6101 0.6419 0.1325 0.052 Uiso 1 1 calc R

loop_
_atom_site_aniso_label
_atom_site_aniso_U_11
_atom_site_aniso_U_22
_atom_site_aniso_U_33
_atom_site_aniso_U_23
_atom_site_aniso_U_13
_atom_site_aniso_U_12
S1 0.0401(3) 0.0470(3) 0.0301(3) -0.0024(2) 0.0030(2) 0.0125(2)
S2 0.0304(3) 0.0424(3) 0.0392(3) 0.0036(2) 0.0093(2) 0.0018(2)
S3 0.0545(4) 0.0332(3) 0.0480(3) -0.0002(2) 0.0114(3) 0.0043(2)
S4 0.0624(4) 0.0474(4) 0.0443(3) 0.0118(3) 0.0076(3) 0.0133(3)
S5 0.0554(4) 0.0476(4) 0.0387(3) 0.0071(2) 0.0155(3) -0.0012(3)
S6 0.0468(3) 0.0379(3) 0.0289(3) -0.0046(2) 0.0017(2) 0.0006(2)
C1 0.0483(14) 0.0759(19) 0.0435(13) -0.0130(13) 0.0120(11) 0.0046(13)
C2 0.0512(16) 0.128(3) 0.0518(16) -0.0316(19) 0.0157(13) 0.0052(19)
C3 0.0454(15) 0.111(3) 0.080(2) -0.051(2) -0.0002(15) 0.0248(17)
C4 0.0526(16) 0.070(2) 0.082(2) -0.0307(17) -0.0080(15) 0.0253(15)
C5 0.0421(13) 0.0508(15) 0.0553(14) -0.0138(12) -0.0025(11) 0.0115(11)
C6 0.0324(10) 0.0500(13) 0.0358(11) -0.0142(10) 0.0020(8) 0.0029(9)
C7 0.0372(10) 0.0363(11) 0.0301(10) -0.0031(8) 0.0056(8) 0.0011(9)
C8 0.0370(10) 0.0319(11) 0.0280(9) -0.0008(8) 0.0068(8) -0.0006(8)
C9 0.0319(10) 0.0304(10) 0.0307(9) 0.0014(8) 0.0072(8) 0.0011(8)
C10 0.0358(10) 0.0341(11) 0.0316(10) 0.0009(8) 0.0092(8) 0.0036(9)
C11 0.0347(10) 0.0369(11) 0.0303(9) 0.0007(8) 0.0087(8) 0.0011(9)
C12 0.0430(11) 0.0380(12) 0.0336(10) 0.0006(9) 0.0072(9) 0.0000(9)
C13 0.0495(13) 0.0422(13) 0.0424(12) -0.0099(10) 0.0125(10) 0.0002(10)
C14 0.0541(14) 0.0595(16) 0.0325(11) -0.0063(10) 0.0155(10) -0.0023(12)
C15 0.0664(16) 0.0552(15) 0.0329(11) 0.0103(11) 0.0152(11) 0.0060(13)
C16 0.0549(13) 0.0403(13) 0.0351(11) 0.0047(9) 0.0126(10) 0.0071(10)

loop_
_atom_type_symbol
_atom_type_description
_atom_type_scat_dispersion_real
_atom_type_scat_dispersion_imag
_atom_type_scat_source
C C 0.0033 0.0016 'International Tables Vol C Tables 4.2.6.8 and 6.1.1.4'
H H 0.0000 0.0000 'International Tables Vol C Tables 4.2.6.8 and 6.1.1.4'
S S 0.1246 0.1234 'International Tables Vol C Tables 4.2.6.8 and 6.1.1.4'

loop_
_geom_angle_atom_site_label_1
_geom_angle_atom_site_label_2
_geom_angle_atom_site_label_3
_geom_angle
C7 S1 C10 93.17(10)
C9 S2 S3 103.58(7)
S2 S3 S4 104.31(4)
S5 S4 S3 104.29(4)
S4 S5 S6 103.94(4)
C8 S6 S5 102.77(7)
C6 C1 C2 119.8(3)
C3 C2 C1 119.8(3)
C4 C3 C2 120.5(3)
C3 C4 C5 120.5(3)
C4 C5 C6 120.5(3)
C1 C6 C5 119.0(2)
C1 C6 C7 121.9(2)
C5 C6 C7 119.0(2)
C6 C7 S1 117.01(16)
C8 C7 S1 110.63(15)
C8 C7 C6 132.32(19)
C7 C8 S6 122.47(16)
C7 C8 C9 112.76(18)
C9 C8 S6 124.50(15)
C8 C9 S2 123.98(15)
C10 C9 S2 122.52(15)
C10 C9 C8 112.98(18)
C9 C10 S1 110.44(15)
C9 C10 C11 132.15(19)
C11 C10 S1 117.41(15)
C12 C11 C10 122.42(19)
C12 C11 C16 118.72(19)
C16 C11 C10 118.84(19)
C13 C12 C11 120.7(2)
C14 C13 C12 119.9(2)
C13 C14 C15 120.0(2)
C14 C15 C16 120.3(2)
C15 C16 C11 120.3(2)

loop_
_geom_bond_atom_site_label_1
_geom_bond_atom_site_label_2
_geom_bond_distance
S1 C7 1.722(2)
S1 C10 1.727(2)
S2 S3 2.0460(8)
S2 C9 1.763(2)
S3 S4 2.0511(9)
S4 S5 2.0455(9)
S5 S6 2.0499(8)
S6 C8 1.764(2)
C1 C2 1.400(4)
C1 C6 1.380(4)
C2 C3 1.380(6)
C3 C4 1.358(5)
C4 C5 1.374(4)
C5 C6 1.399(4)
C6 C7 1.477(3)
C7 C8 1.371(3)
C8 C9 1.440(3)
C9 C10 1.369(3)
C10 C11 1.478(3)
C11 C12 1.387(3)
C11 C16 1.392(3)
C12 C13 1.384(3)
C13 C14 1.377(4)
C14 C15 1.377(4)
C15 C16 1.380(3)
